data_4512246
loop_
_publ_author_name
'Pi\~neiro-L\'opez, Luc\'ia'
'Arc\'is-Castillo, Zulema'
'Mu\~noz, M. Carmen'
'Real, Jos\'e A.'

_publ_section_title
;
 Clathration of Five-Membered Aromatic Rings in the Bimetallic Spin
 Crossover Metal--Organic Framework [Fe(TPT)2/3{MI(CN)2}2]&#x00B7;G (MI=
 Ag, Au)
;
_journal_issue 12
_journal_name_full 'Crystal Growth &amp; Design'
_journal_page_first 6311
_journal_paper_doi 10.1021/cg5010616
_journal_volume 14
_journal_year 2014
_chemical_formula_sum 'C20 H12 Au2 Fe N8 O'
_chemical_formula_weight 830.16
_chemical_name_systematic
;
 ?
;
_space_group_IT_number 166
_symmetry_cell_setting trigonal
_symmetry_space_group_name_Hall '-R 3 2"'
_symmetry_space_group_name_H-M 'R -3 m :H'
_atom_sites_solution_hydrogens geom
_atom_sites_solution_primary direct
_atom_sites_solution_secondary difmap
_audit_creation_method SHELXL-97
_cell_angle_alpha 90.00
_cell_angle_beta 90.00
_cell_angle_gamma 120.00
_cell_formula_units_Z 9
_cell_length_a 26.852(2)
_cell_length_b 26.852(2)
_cell_length_c 9.6735(13)
_cell_measurement_reflns_used 100
_cell_measurement_temperature 300(1)
_cell_measurement_theta_max 20
_cell_measurement_theta_min 12
_cell_volume 6040.4(10)
_computing_cell_refinement 'HKL DENZO'
_computing_data_collection COLLECT
_computing_data_reduction 'HKL DENZO and SCALEPACK'
_computing_structure_refinement 'SHELXL-97 (Sheldrick, 2008)'
_computing_structure_solution SHELXS-97
_diffrn_ambient_temperature 300(1)
_diffrn_measured_fraction_theta_full 0.997
_diffrn_measured_fraction_theta_max 0.931
_diffrn_radiation_monochromator graphite
_diffrn_radiation_source 'fine-focus sealed tube'
_diffrn_radiation_type MoK\a
_diffrn_radiation_wavelength 0.71069
_diffrn_reflns_av_R_equivalents 0.1050
_diffrn_reflns_av_sigmaI/netI 0.0926
_diffrn_reflns_limit_h_max 38
_diffrn_reflns_limit_h_min -32
_diffrn_reflns_limit_k_max 35
_diffrn_reflns_limit_k_min -33
_diffrn_reflns_limit_l_max 13
_diffrn_reflns_limit_l_min -11
_diffrn_reflns_number 7069
_diffrn_reflns_theta_full 25.00
_diffrn_reflns_theta_max 30.33
_diffrn_reflns_theta_min 3.03
_exptl_absorpt_coefficient_mu 11.460
_exptl_absorpt_correction_T_max 0.5464
_exptl_absorpt_correction_T_min 0.3936
_exptl_absorpt_correction_type empirical
_exptl_absorpt_process_details 'Empirical absorption correction:XABS2'
_exptl_crystal_colour red
_exptl_crystal_density_diffrn 2.054
_exptl_crystal_density_method 'not measured'
_exptl_crystal_description prismatic
_exptl_crystal_F_000 3420
_exptl_crystal_size_max 0.10
_exptl_crystal_size_mid 0.10
_exptl_crystal_size_min 0.06
_refine_diff_density_max 1.562
_refine_diff_density_min -1.622
_refine_diff_density_rms 0.361
_refine_ls_extinction_method none
_refine_ls_goodness_of_fit_ref 1.049
_refine_ls_hydrogen_treatment mixed
_refine_ls_matrix_type full
_refine_ls_number_parameters 81
_refine_ls_number_reflns 1997
_refine_ls_number_restraints 6
_refine_ls_restrained_S_all 1.049
_refine_ls_R_factor_all 0.1567
_refine_ls_R_factor_gt 0.0926
_refine_ls_shift/su_max 0.031
_refine_ls_shift/su_mean 0.015
_refine_ls_structure_factor_coef Fsqd
_refine_ls_weighting_details 'calc w=1/[\s^2^(Fo^2^)+(0.1510P)^2^+90.3794P] where P=(Fo^2^+2Fc^2^)/3'
_refine_ls_weighting_scheme calc
_refine_ls_wR_factor_gt 0.2004
_refine_ls_wR_factor_ref 0.2477
_reflns_number_gt 1067
_reflns_number_total 1997
_reflns_threshold_expression >2sigma(I)
_cod_data_source_file cg5010616_si_012.cif
_cod_data_source_block shelxl
_cod_depositor_comments 'Adding full bibliography for 4512243--4512254.cif.'
_cod_original_cell_volume 6040.4(11)
_cod_original_sg_symbol_H-M R-3m
_cod_database_code 4512246

loop_
_symmetry_equiv_pos_as_xyz
'x, y, z'
'-y, x-y, z'
'-x+y, -x, z'
'x-y, -y, -z'
'-x, -x+y, -z'
'y, x, -z'
'x+2/3, y+1/3, z+1/3'
'-y+2/3, x-y+1/3, z+1/3'
'-x+y+2/3, -x+1/3, z+1/3'
'x-y+2/3, -y+1/3, -z+1/3'
'-x+2/3, -x+y+1/3, -z+1/3'
'y+2/3, x+1/3, -z+1/3'
'x+1/3, y+2/3, z+2/3'
'-y+1/3, x-y+2/3, z+2/3'
'-x+y+1/3, -x+2/3, z+2/3'
'x-y+1/3, -y+2/3, -z+2/3'
'-x+1/3, -x+y+2/3, -z+2/3'
'y+1/3, x+2/3, -z+2/3'
'-x, -y, -z'
'y, -x+y, -z'
'x-y, x, -z'
'-x+y, y, z'
'x, x-y, z'
'-y, -x, z'
'-x+2/3, -y+1/3, -z+1/3'
'y+2/3, -x+y+1/3, -z+1/3'
'x-y+2/3, x+1/3, -z+1/3'
'-x+y+2/3, y+1/3, z+1/3'
'x+2/3, x-y+1/3, z+1/3'
'-y+2/3, -x+1/3, z+1/3'
'-x+1/3, -y+2/3, -z+2/3'
'y+1/3, -x+y+2/3, -z+2/3'
'x-y+1/3, x+2/3, -z+2/3'
'-x+y+1/3, y+2/3, z+2/3'
'x+1/3, x-y+2/3, z+2/3'
'-y+1/3, -x+2/3, z+2/3'

loop_
_atom_site_label
_atom_site_type_symbol
_atom_site_fract_x
_atom_site_fract_y
_atom_site_fract_z
_atom_site_U_iso_or_equiv
_atom_site_adp_type
_atom_site_occupancy
_atom_site_symmetry_multiplicity
_atom_site_calc_flag
_atom_site_refinement_flags
C6 C 0.242(3) 0.1595(16) 0.152(7) 0.17(3) Uiso 0.50 1 d PD
C7 C 0.194(3) 0.1238(16) 0.064(8) 0.15(3) Uiso 0.50 1 d PD
O O 0.272(4) 0.1362(19) 0.248(12) 0.16(15) Uiso 0.50 2 d SPD
Au Au 0.6667 0.03975(5) 0.3333 0.0730(6) Uani 1 2 d S
Fe Fe 0.5000 0.0000 0.0000 0.0443(11) Uani 1 4 d S
N1 N 0.4528(4) -0.0945(9) -0.004(2) 0.056(5) Uani 1 2 d S
N2 N 0.5577(7) -0.0007(8) 0.1514(17) 0.070(5) Uani 1 1 d .
N3 N 0.3027(5) -0.3027(5) -0.003(2) 0.066(6) Uani 1 2 d S
C1 C 0.4815(8) -0.1237(8) -0.006(2) 0.070(6) Uani 1 1 d .
H1 H 0.5215 -0.1035 -0.0100 0.085 Uiso 1 1 calc R
C2 C 0.4532(10) -0.1822(7) -0.001(2) 0.078(6) Uani 1 1 d .
H2 H 0.4745 -0.2009 -0.0013 0.094 Uiso 1 1 calc R
C3 C 0.3921(7) -0.2158(15) 0.005(5) 0.093(11) Uani 1 2 d S
C4 C 0.3618(6) -0.2765(11) -0.004(4) 0.073(8) Uani 1 2 d S
C5 C 0.5970(8) 0.0104(9) 0.220(2) 0.063(5) Uani 1 1 d .

loop_
_atom_site_aniso_label
_atom_site_aniso_U_11
_atom_site_aniso_U_22
_atom_site_aniso_U_33
_atom_site_aniso_U_23
_atom_site_aniso_U_13
_atom_site_aniso_U_12
Au 0.0520(7) 0.0644(7) 0.0984(12) -0.0169(3) -0.0339(6) 0.0260(4)
Fe 0.0297(14) 0.040(2) 0.066(3) -0.021(2) -0.0106(10) 0.0200(11)
N1 0.033(6) 0.044(11) 0.094(15) -0.009(10) -0.005(5) 0.022(5)
N2 0.054(10) 0.071(11) 0.083(11) -0.031(9) -0.025(8) 0.030(9)
N3 0.050(9) 0.050(9) 0.102(17) 0.000(5) 0.000(5) 0.030(10)
C1 0.043(10) 0.047(10) 0.124(18) -0.011(11) -0.006(11) 0.025(8)
C2 0.062(12) 0.031(8) 0.15(2) -0.004(11) -0.009(13) 0.026(8)
C3 0.049(11) 0.061(18) 0.17(3) -0.03(2) -0.013(10) 0.031(9)
C4 0.032(8) 0.042(12) 0.15(3) 0.009(15) 0.005(8) 0.021(6)
C5 0.047(10) 0.060(12) 0.086(13) -0.029(10) -0.025(9) 0.029(9)

loop_
_atom_type_symbol
_atom_type_description
_atom_type_scat_dispersion_real
_atom_type_scat_dispersion_imag
_atom_type_scat_source
C C 0.0033 0.0016 'International Tables Vol C Tables 4.2.6.8 and 6.1.1.4'
H H 0.0000 0.0000 'International Tables Vol C Tables 4.2.6.8 and 6.1.1.4'
N N 0.0061 0.0033 'International Tables Vol C Tables 4.2.6.8 and 6.1.1.4'
Fe Fe 0.3463 0.8444 'International Tables Vol C Tables 4.2.6.8 and 6.1.1.4'
Au Au -2.0133 8.8022 'International Tables Vol C Tables 4.2.6.8 and 6.1.1.4'
O O 0.0106 0.0060 'International Tables Vol C Tables 4.2.6.8 and 6.1.1.4'

loop_
_geom_angle_atom_site_label_1
_geom_angle_atom_site_label_2
_geom_angle_atom_site_label_3
_geom_angle
_geom_angle_site_symmetry_1
_geom_angle_site_symmetry_3
C7 C6 O 129.6(12) . .
C6 C7 C7 102.3(4) . 23
C6 O C6 82(2) . 23
C5 Au C5 171.5(12) . 17_655
N2 Fe N2 86.5(9) 4 .
N2 Fe N2 93.5(9) 4 19_655
N2 Fe N2 180.0(9) . 19_655
N2 Fe N2 180.0(9) 4 22_655
N2 Fe N2 93.5(9) . 22_655
N2 Fe N2 86.5(9) 19_655 22_655
N2 Fe N1 89.7(6) 4 .
N2 Fe N1 90.3(6) . .
N2 Fe N1 89.7(6) 19_655 .
N2 Fe N1 90.3(6) 22_655 .
N2 Fe N1 90.3(6) 4 19_655
N2 Fe N1 89.7(6) . 19_655
N2 Fe N1 90.3(6) 19_655 19_655
N2 Fe N1 89.7(6) 22_655 19_655
N1 Fe N1 180.0(6) . 19_655
C1 N1 C1 119(2) . 22_655
C1 N1 Fe 120.3(11) . .
C1 N1 Fe 120.3(11) 22_655 .
C5 N2 Fe 164.9(18) . .
C4 N3 C4 112(3) 2_545 .
N1 C1 C2 121.3(19) . .
N1 C1 H1 119.4 . .
C2 C1 H1 119.2 . .
C1 C2 C3 122(2) . .
C1 C2 H2 118.9 . .
C3 C2 H2 118.9 . .
C2 C3 C2 113(3) . 22_655
C2 C3 C4 123.0(14) . .
C2 C3 C4 123.0(14) 22_655 .
N3 C4 N3 128(3) 3_655 .
N3 C4 C3 116.1(13) 3_655 .
N3 C4 C3 116.1(13) . .
N2 C5 Au 172.5(19) . .

loop_
_geom_bond_atom_site_label_1
_geom_bond_atom_site_label_2
_geom_bond_distance
_geom_bond_site_symmetry_2
C6 C7 1.443(19) .
C6 O 1.44(3) .
C7 C7 1.451(12) 23
O C6 1.69(3) 23
Au C5 1.965(18) .
Au C5 1.965(18) 17_655
Fe N2 2.138(16) 4
Fe N2 2.138(16) .
Fe N2 2.138(16) 19_655
Fe N2 2.138(16) 22_655
Fe N1 2.20(2) .
Fe N1 2.20(2) 19_655
N1 C1 1.35(2) .
N1 C1 1.35(2) 22_655
N2 C5 1.15(2) .
N3 C4 1.377(17) 2_545
N3 C4 1.377(17) .
C1 C2 1.36(3) .
C1 H1 0.9300 .
C2 C3 1.42(3) .
C2 H2 0.9300 .
C3 C2 1.43(3) 22_655
C3 C4 1.41(4) .
C4 N3 1.377(17) 3_655
